data_2231060
loop_
_publ_author_name
'Bentiss, Fouad'
'Capet, Fr\'ed\'eric'
'Lagren\'ee, Michel'
'Saadi, Mohamed'
'El Ammari, Lahcen'

_publ_section_title
;
 <i>trans</i>-Diaquabis[2,5-bis(pyridin-2-yl)-1,3,4-thiadiazole]nickel(II)
 bis(tetrafluoridoborate)
;
_journal_coeditor_code DN2703
_journal_issue 8
_journal_name_full 'Acta Crystallographica Section E'
_journal_page_first m1052
_journal_page_last m1053
_journal_paper_doi 10.1107/S1600536811026420
_journal_volume 67
_journal_year 2011
_chemical_formula_iupac '[Ni (C12 H8 N4 S)2 (H2 O)2] (B F4)2'
_chemical_formula_moiety 'C24 H20 N8 Ni O2 S2 2+, 2(B F4 -)'
_chemical_formula_sum 'C24 H20 B2 F8 N8 Ni O2 S2'
_chemical_formula_weight 748.93
_chemical_name_systematic
;
<i>trans</i>-Diaquabis[2,5-bis(pyridin-2-yl)-1,3,4-thiadiazole]nickel(II)
bis(tetrafluoridoborate)
;
_space_group_IT_number 14
_symmetry_cell_setting monoclinic
_symmetry_space_group_name_Hall '-P 2yn'
_symmetry_space_group_name_H-M 'P 1 21/n 1'
_atom_sites_solution_hydrogens geom
_atom_sites_solution_primary direct
_atom_sites_solution_secondary difmap
_audit_creation_method SHELXL-97
_cell_angle_alpha 90.00
_cell_angle_beta 101.455(6)
_cell_angle_gamma 90.00
_cell_formula_units_Z 2
_cell_length_a 10.8164(15)
_cell_length_b 11.0126(13)
_cell_length_c 13.2333(16)
_cell_measurement_reflns_used 3120
_cell_measurement_temperature 100(2)
_cell_measurement_theta_max 26.25
_cell_measurement_theta_min 2.67
_cell_volume 1544.9(3)
_computing_cell_refinement 'SAINT (Bruker, 2005)'
_computing_data_collection 'APEX2 (Bruker, 2005)'
_computing_data_reduction 'SAINT (Bruker, 2005)'
_computing_molecular_graphics 'ORTEPIII (Burnett & Johnson, 1996) and ORTEP-3 for Windows (Farrugia, 1997)'
_computing_publication_material 'WinGX (Farrugia, 1999)'
_computing_structure_refinement 'SHELXL97 (Sheldrick, 2008)'
_computing_structure_solution 'SHELXS97 (Sheldrick, 2008)'
_diffrn_ambient_temperature 100(2)
_diffrn_measured_fraction_theta_full 0.999
_diffrn_measured_fraction_theta_max 0.999
_diffrn_measurement_device_type 'Bruker X8 APEXII CCD area-detector'
_diffrn_measurement_method '\f and \w'
_diffrn_radiation_monochromator graphite
_diffrn_radiation_source 'fine-focus sealed tube'
_diffrn_radiation_type MoK\a
_diffrn_radiation_wavelength 0.71073
_diffrn_reflns_av_R_equivalents 0.0353
_diffrn_reflns_av_sigmaI/netI 0.0195
_diffrn_reflns_limit_h_max 13
_diffrn_reflns_limit_h_min -13
_diffrn_reflns_limit_k_max 13
_diffrn_reflns_limit_k_min -13
_diffrn_reflns_limit_l_max 16
_diffrn_reflns_limit_l_min -16
_diffrn_reflns_number 28021
_diffrn_reflns_theta_full 26.25
_diffrn_reflns_theta_max 26.25
_diffrn_reflns_theta_min 2.67
_exptl_absorpt_coefficient_mu 0.850
_exptl_absorpt_correction_T_max 0.8975
_exptl_absorpt_correction_T_min 0.8092
_exptl_absorpt_correction_type multi-scan
_exptl_absorpt_process_details '(SADABS; Bruker, 2005)'
_exptl_crystal_colour colourless
_exptl_crystal_density_diffrn 1.610
_exptl_crystal_density_method 'not measured'
_exptl_crystal_description prism
_exptl_crystal_F_000 756
_exptl_crystal_size_max 0.26
_exptl_crystal_size_mid 0.21
_exptl_crystal_size_min 0.13
_refine_diff_density_max 0.596
_refine_diff_density_min -0.401
_refine_ls_extinction_method none
_refine_ls_goodness_of_fit_ref 1.045
_refine_ls_hydrogen_treatment constr
_refine_ls_matrix_type full
_refine_ls_number_parameters 214
_refine_ls_number_reflns 3120
_refine_ls_number_restraints 0
_refine_ls_restrained_S_all 1.045
_refine_ls_R_factor_all 0.0351
_refine_ls_R_factor_gt 0.0293
_refine_ls_shift/su_max 0.000
_refine_ls_shift/su_mean 0.000
_refine_ls_structure_factor_coef Fsqd
_refine_ls_weighting_details 'calc w=1/[\s^2^(Fo^2^)+(0.0302P)^2^+1.3259P] where P=(Fo^2^+2Fc^2^)/3'
_refine_ls_weighting_scheme calc
_refine_ls_wR_factor_gt 0.0700
_refine_ls_wR_factor_ref 0.0732
_reflns_number_gt 2729
_reflns_number_total 3120
_reflns_threshold_expression I>2\s(I)
_cod_data_source_file dn2703.cif
_cod_data_source_block I
_cod_original_sg_symbol_H-M 'P 21/n'
_cod_database_code 2231060
_cod_database_fobs_code 2231060

loop_
_symmetry_equiv_pos_as_xyz
'x, y, z'
'-x+1/2, y+1/2, -z+1/2'
'-x, -y, -z'
'x-1/2, -y-1/2, z-1/2'

loop_
_atom_site_type_symbol
_atom_site_label
_atom_site_fract_x
_atom_site_fract_y
_atom_site_fract_z
_atom_site_U_iso_or_equiv
_atom_site_adp_type
_atom_site_calc_flag
_atom_site_refinement_flags
_atom_site_occupancy
_atom_site_symmetry_multiplicity
B B1 0.5722(2) 0.6450(2) 0.25602(17) 0.0236(4) Uani d . 1 1
F F1 0.67390(15) 0.59474(18) 0.32316(11) 0.0707(6) Uani d . 1 1
F F2 0.58436(11) 0.62341(12) 0.15219(9) 0.0362(3) Uani d . 1 1
F F3 0.46260(14) 0.59379(14) 0.27433(14) 0.0583(4) Uani d . 1 1
F F4 0.56853(15) 0.77036(12) 0.27479(11) 0.0494(4) Uani d . 1 1
C C1 0.40875(16) 0.75569(16) -0.02295(14) 0.0202(4) Uani d . 1 1
C C2 0.47768(16) 1.25248(17) 0.06948(13) 0.0200(4) Uani d . 1 1
C C3 0.43547(18) 1.35965(17) 0.10676(14) 0.0236(4) Uani d . 1 1
H H3 0.4806 1.4333 0.1048 0.028 Uiso calc R 1 1
C C4 0.32542(18) 1.35711(18) 0.14729(15) 0.0258(4) Uani d . 1 1
H H4 0.2940 1.4292 0.1726 0.031 Uiso calc R 1 1
C C5 0.26311(18) 1.24770(18) 0.14982(15) 0.0265(4) Uani d . 1 1
H H5 0.1883 1.2433 0.1770 0.032 Uiso calc R 1 1
C C6 0.31231(18) 1.14360(18) 0.11167(15) 0.0248(4) Uani d . 1 1
H H6 0.2696 1.0686 0.1144 0.030 Uiso calc R 1 1
C C7 0.22180(17) 0.74859(17) 0.04687(14) 0.0210(4) Uani d . 1 1
C C8 0.10347(17) 0.71642(18) 0.08024(14) 0.0222(4) Uani d . 1 1
C C9 0.01756(18) 0.80507(19) 0.09554(16) 0.0296(4) Uani d . 1 1
H H9 0.0335 0.8887 0.0859 0.036 Uiso calc R 1 1
C C10 -0.09264(19) 0.7670(2) 0.12544(17) 0.0342(5) Uani d . 1 1
H H10 -0.1541 0.8246 0.1364 0.041 Uiso calc R 1 1
C C11 -0.11154(19) 0.6445(2) 0.13902(16) 0.0329(5) Uani d . 1 1
H H11 -0.1862 0.6166 0.1591 0.040 Uiso calc R 1 1
C C12 -0.0195(2) 0.5627(2) 0.12282(16) 0.0310(5) Uani d . 1 1
H H12 -0.0326 0.4787 0.1334 0.037 Uiso calc R 1 1
Ni Ni1 0.5000 1.0000 0.0000 0.01936(10) Uani d S 1 2
N N1 0.41765(14) 1.14452(14) 0.07112(12) 0.0218(3) Uani d . 1 1
N N2 0.38061(14) 0.85992(14) 0.01661(12) 0.0210(3) Uani d . 1 1
N N3 0.27253(14) 0.85652(14) 0.05732(12) 0.0226(3) Uani d . 1 1
N N4 0.08724(15) 0.59655(15) 0.09286(13) 0.0260(4) Uani d . 1 1
O O1 0.61598(13) 0.95553(13) 0.14395(11) 0.0307(3) Uani d . 1 1
H H1W 0.6844 0.9932 0.1692 0.037 Uiso d R 1 1
H H2W 0.6090 0.9007 0.1886 0.037 Uiso d R 1 1
S S1 0.30384(4) 0.64191(4) -0.01275(4) 0.02147(12) Uani d . 1 1

loop_
_atom_site_aniso_label
_atom_site_aniso_U_11
_atom_site_aniso_U_22
_atom_site_aniso_U_33
_atom_site_aniso_U_12
_atom_site_aniso_U_13
_atom_site_aniso_U_23
B1 0.0194(10) 0.0233(11) 0.0268(11) 0.0023(8) 0.0017(8) 0.0008(9)
F1 0.0620(10) 0.1029(14) 0.0388(8) 0.0561(10) -0.0106(7) -0.0066(9)
F2 0.0351(7) 0.0440(8) 0.0285(6) -0.0059(6) 0.0039(5) -0.0035(6)
F3 0.0514(9) 0.0459(9) 0.0907(12) -0.0177(7) 0.0457(9) -0.0236(8)
F4 0.0759(10) 0.0240(7) 0.0503(8) -0.0093(7) 0.0178(7) -0.0030(6)
C1 0.0189(9) 0.0170(9) 0.0231(9) -0.0021(7) 0.0004(7) 0.0028(7)
C2 0.0188(9) 0.0196(9) 0.0203(8) -0.0010(7) 0.0005(7) 0.0021(7)
C3 0.0248(10) 0.0184(9) 0.0270(10) -0.0014(7) 0.0034(8) 0.0006(8)
C4 0.0283(10) 0.0214(10) 0.0283(10) 0.0025(8) 0.0073(8) -0.0018(8)
C5 0.0248(10) 0.0258(10) 0.0302(10) -0.0003(8) 0.0090(8) 0.0004(8)
C6 0.0243(9) 0.0213(10) 0.0297(10) -0.0038(8) 0.0078(8) 0.0001(8)
C7 0.0197(9) 0.0197(9) 0.0226(9) 0.0002(7) 0.0015(7) 0.0009(7)
C8 0.0194(9) 0.0246(10) 0.0218(9) -0.0032(8) 0.0020(7) -0.0011(8)
C9 0.0247(10) 0.0270(11) 0.0362(11) 0.0009(8) 0.0040(8) -0.0007(9)
C10 0.0246(10) 0.0425(13) 0.0365(11) 0.0058(9) 0.0086(9) -0.0034(10)
C11 0.0244(10) 0.0476(14) 0.0295(10) -0.0075(9) 0.0116(8) -0.0016(10)
C12 0.0337(11) 0.0290(11) 0.0331(11) -0.0092(9) 0.0131(9) 0.0009(9)
Ni1 0.01766(17) 0.01400(17) 0.02659(18) -0.00261(13) 0.00479(13) -0.00057(13)
N1 0.0205(8) 0.0182(8) 0.0264(8) -0.0019(6) 0.0039(6) 0.0009(6)
N2 0.0186(7) 0.0179(8) 0.0267(8) -0.0013(6) 0.0048(6) 0.0000(6)
N3 0.0193(8) 0.0208(8) 0.0282(8) -0.0032(6) 0.0056(6) 0.0012(7)
N4 0.0267(8) 0.0233(9) 0.0299(8) -0.0047(7) 0.0099(7) -0.0014(7)
O1 0.0270(7) 0.0276(8) 0.0337(8) -0.0075(6) -0.0030(6) 0.0064(6)
S1 0.0188(2) 0.0158(2) 0.0299(2) -0.00252(17) 0.00479(18) 0.00033(18)

loop_
_atom_type_symbol
_atom_type_description
_atom_type_scat_dispersion_real
_atom_type_scat_dispersion_imag
_atom_type_scat_source
C C 0.0033 0.0016 'International Tables Vol C Tables 4.2.6.8 and 6.1.1.4'
H H 0.0000 0.0000 'International Tables Vol C Tables 4.2.6.8 and 6.1.1.4'
B B 0.0013 0.0007 'International Tables Vol C Tables 4.2.6.8 and 6.1.1.4'
N N 0.0061 0.0033 'International Tables Vol C Tables 4.2.6.8 and 6.1.1.4'
O O 0.0106 0.0060 'International Tables Vol C Tables 4.2.6.8 and 6.1.1.4'
F F 0.0171 0.0103 'International Tables Vol C Tables 4.2.6.8 and 6.1.1.4'
S S 0.1246 0.1234 'International Tables Vol C Tables 4.2.6.8 and 6.1.1.4'
Ni Ni 0.3393 1.1124 'International Tables Vol C Tables 4.2.6.8 and 6.1.1.4'

loop_
_geom_angle_atom_site_label_1
_geom_angle_atom_site_label_2
_geom_angle_atom_site_label_3
_geom_angle_site_symmetry_1
_geom_angle_site_symmetry_3
_geom_angle
F3 B1 F1 . . 108.98(19)
F3 B1 F4 . . 108.44(17)
F1 B1 F4 . . 109.02(18)
F3 B1 F2 . . 110.41(17)
F1 B1 F2 . . 109.73(17)
F4 B1 F2 . . 110.22(17)
N2 C1 C2 . 3_675 119.49(16)
N2 C1 S1 . . 113.30(13)
C2 C1 S1 3_675 . 127.21(14)
N1 C2 C3 . . 123.10(16)
N1 C2 C1 . 3_675 113.09(16)
C3 C2 C1 . 3_675 123.81(16)
C2 C3 C4 . . 118.89(17)
C2 C3 H3 . . 120.6
C4 C3 H3 . . 120.6
C5 C4 C3 . . 118.81(18)
C5 C4 H4 . . 120.6
C3 C4 H4 . . 120.6
C4 C5 C6 . . 118.84(17)
C4 C5 H5 . . 120.6
C6 C5 H5 . . 120.6
N1 C6 C5 . . 123.20(17)
N1 C6 H6 . . 118.4
C5 C6 H6 . . 118.4
N3 C7 C8 . . 123.90(17)
N3 C7 S1 . . 114.75(13)
C8 C7 S1 . . 121.34(14)
N4 C8 C9 . . 124.27(17)
N4 C8 C7 . . 114.47(16)
C9 C8 C7 . . 121.26(17)
C8 C9 C10 . . 117.7(2)
C8 C9 H9 . . 121.2
C10 C9 H9 . . 121.2
C11 C10 C9 . . 119.2(2)
C11 C10 H10 . . 120.4
C9 C10 H10 . . 120.4
C10 C11 C12 . . 118.91(18)
C10 C11 H11 . . 120.5
C12 C11 H11 . . 120.5
N4 C12 C11 . . 123.3(2)
N4 C12 H12 . . 118.4
C11 C12 H12 . . 118.4
N2 Ni1 N2 . 3_675 180.00(9)
N2 Ni1 O1 . 3_675 89.84(6)
N2 Ni1 O1 3_675 3_675 90.16(6)
N2 Ni1 O1 . . 90.16(6)
N2 Ni1 O1 3_675 . 89.84(6)
O1 Ni1 O1 3_675 . 180.00(8)
N2 Ni1 N1 . 3_675 79.22(6)
N2 Ni1 N1 3_675 3_675 100.78(6)
O1 Ni1 N1 3_675 3_675 90.02(6)
O1 Ni1 N1 . 3_675 89.98(6)
N2 Ni1 N1 . . 100.78(6)
N2 Ni1 N1 3_675 . 79.22(6)
O1 Ni1 N1 3_675 . 89.98(6)
O1 Ni1 N1 . . 90.02(6)
N1 Ni1 N1 3_675 . 180.0
C6 N1 C2 . . 117.16(16)
C6 N1 Ni1 . . 128.93(13)
C2 N1 Ni1 . . 113.82(12)
C1 N2 N3 . . 114.22(15)
C1 N2 Ni1 . . 114.28(12)
N3 N2 Ni1 . . 131.42(12)
C7 N3 N2 . . 110.73(15)
C12 N4 C8 . . 116.68(17)
Ni1 O1 H1W . . 123.4
Ni1 O1 H2W . . 131.6
H1W O1 H2W . . 105.0
C1 S1 C7 . . 87.00(9)

loop_
_geom_bond_atom_site_label_1
_geom_bond_atom_site_label_2
_geom_bond_site_symmetry_2
_geom_bond_distance
B1 F3 . 1.377(3)
B1 F1 . 1.385(3)
B1 F4 . 1.404(3)
B1 F2 . 1.426(2)
C1 N2 . 1.322(2)
C1 C2 3_675 1.482(2)
C1 S1 . 1.7137(18)
C2 N1 . 1.357(2)
C2 C3 . 1.391(3)
C2 C1 3_675 1.482(2)
C3 C4 . 1.400(3)
C3 H3 . 0.9500
C4 C5 . 1.384(3)
C4 H4 . 0.9500
C5 C6 . 1.400(3)
C5 H5 . 0.9500
C6 N1 . 1.352(2)
C6 H6 . 0.9500
C7 N3 . 1.305(2)
C7 C8 . 1.478(2)
C7 S1 . 1.7517(19)
C8 N4 . 1.346(3)
C8 C9 . 1.390(3)
C9 C10 . 1.393(3)
C9 H9 . 0.9500
C10 C11 . 1.382(3)
C10 H10 . 0.9500
C11 C12 . 1.391(3)
C11 H11 . 0.9500
C12 N4 . 1.345(2)
C12 H12 . 0.9500
Ni1 N2 . 2.0515(15)
Ni1 N2 3_675 2.0515(15)
Ni1 O1 3_675 2.1197(14)
Ni1 O1 . 2.1197(14)
Ni1 N1 3_675 2.1320(16)
Ni1 N1 . 2.1320(16)
N2 N3 . 1.381(2)
O1 H1W . 0.8564
O1 H2W . 0.8588

loop_
_geom_hbond_atom_site_label_D
_geom_hbond_atom_site_label_H
_geom_hbond_atom_site_label_A
_geom_hbond_site_symmetry_A
_geom_hbond_distance_DH
_geom_hbond_distance_HA
_geom_hbond_distance_DA
_geom_hbond_angle_DHA
O1 H1W F1 2_655 0.86 1.88 2.704(2) 160.0
O1 H2W F4 . 0.86 1.94 2.7880(19) 170.9

loop_
_geom_torsion_atom_site_label_1
_geom_torsion_atom_site_label_2
_geom_torsion_atom_site_label_3
_geom_torsion_atom_site_label_4
_geom_torsion_site_symmetry_1
_geom_torsion
N1 C2 C3 C4 . -0.5(3)
C1 C2 C3 C4 3_675 178.72(17)
C2 C3 C4 C5 . 0.7(3)
C3 C4 C5 C6 . -0.1(3)
C4 C5 C6 N1 . -0.7(3)
N3 C7 C8 N4 . -160.31(18)
S1 C7 C8 N4 . 20.7(2)
N3 C7 C8 C9 . 20.3(3)
S1 C7 C8 C9 . -158.62(15)
N4 C8 C9 C10 . -0.3(3)
C7 C8 C9 C10 . 179.01(18)
C8 C9 C10 C11 . 0.3(3)
C9 C10 C11 C12 . 0.3(3)
C10 C11 C12 N4 . -1.0(3)
C5 C6 N1 C2 . 0.9(3)
C5 C6 N1 Ni1 . -175.27(14)
C3 C2 N1 C6 . -0.2(3)
C1 C2 N1 C6 3_675 -179.56(16)
C3 C2 N1 Ni1 . 176.49(14)
C1 C2 N1 Ni1 3_675 -2.83(19)
C2 C1 N2 N3 3_675 179.76(15)
S1 C1 N2 N3 . -0.4(2)
C2 C1 N2 Ni1 3_675 2.7(2)
S1 C1 N2 Ni1 . -177.46(8)
C8 C7 N3 N2 . -178.38(16)
S1 C7 N3 N2 . 0.6(2)
C1 N2 N3 C7 . -0.1(2)
Ni1 N2 N3 C7 . 176.26(13)
C11 C12 N4 C8 . 1.1(3)
C9 C8 N4 C12 . -0.4(3)
C7 C8 N4 C12 . -179.74(17)
N2 C1 S1 C7 . 0.63(14)
C2 C1 S1 C7 3_675 -179.58(17)
N3 C7 S1 C1 . -0.72(15)
C8 C7 S1 C1 . 178.31(16)
